data_2231309
loop_
_publ_author_name
'Fun, Hoong-Kun'
'Chanawanno, Kullapa'
'Chantrapromma, Suchada'

_publ_section_title
;
 (<i>E</i>)-2-[4-(Dimethylamino)styryl]-1-methylpyridinium triiodide
;
_journal_coeditor_code SJ5182
_journal_issue 8
_journal_name_full 'Acta Crystallographica Section E'
_journal_page_first o2151
_journal_paper_doi 10.1107/S1600536811028753
_journal_volume 67
_journal_year 2011
_chemical_formula_iupac 'C16 H19 N2 +, I3 -'
_chemical_formula_moiety 'C16 H19 N2, I3'
_chemical_formula_sum 'C16 H19 I3 N2'
_chemical_formula_weight 620.03
_chemical_melting_point_gt 537
_chemical_name_systematic
;
(<i>E</i>)-2-[4-(Dimethylamino)styryl]-1-methylpyridinium triiodide
;
_space_group_IT_number 12
_symmetry_cell_setting monoclinic
_symmetry_space_group_name_Hall '-C 2y'
_symmetry_space_group_name_H-M 'C 1 2/m 1'
_atom_sites_solution_hydrogens geom
_atom_sites_solution_primary direct
_atom_sites_solution_secondary difmap
_audit_creation_method SHELXL-97
_cell_angle_alpha 90.00
_cell_angle_beta 95.1070(10)
_cell_angle_gamma 90.00
_cell_formula_units_Z 4
_cell_length_a 19.8760(3)
_cell_length_b 6.61260(10)
_cell_length_c 14.4421(2)
_cell_measurement_reflns_used 2484
_cell_measurement_temperature 100
_cell_measurement_theta_max 28.00
_cell_measurement_theta_min 1.42
_cell_volume 1890.62(5)
_computing_cell_refinement 'SAINT (Bruker, 2009)'
_computing_data_collection 'APEX2 (Bruker, 2009)'
_computing_data_reduction 'SAINT (Bruker, 2009)'
_computing_molecular_graphics 'SHELXTL (Sheldrick, 2008)'
_computing_publication_material
;
SHELXTL (Sheldrick, 2008) and PLATON (Spek, 2009)
;
_computing_structure_refinement 'SHELXTL (Sheldrick, 2008)'
_computing_structure_solution 'SHELXTL (Sheldrick, 2008)'
_diffrn_ambient_temperature 100
_diffrn_measured_fraction_theta_full 1.000
_diffrn_measured_fraction_theta_max 1.000
_diffrn_measurement_device_type 'Bruker APEX DUO CCD area-detector'
_diffrn_measurement_method '\f and \w scans'
_diffrn_radiation_monochromator graphite
_diffrn_radiation_source 'sealed tube'
_diffrn_radiation_type MoK\a
_diffrn_radiation_wavelength 0.71073
_diffrn_reflns_av_R_equivalents 0.0295
_diffrn_reflns_av_sigmaI/netI 0.0191
_diffrn_reflns_limit_h_max 26
_diffrn_reflns_limit_h_min -26
_diffrn_reflns_limit_k_max 8
_diffrn_reflns_limit_k_min -8
_diffrn_reflns_limit_l_max 18
_diffrn_reflns_limit_l_min -19
_diffrn_reflns_number 16143
_diffrn_reflns_theta_full 28.00
_diffrn_reflns_theta_max 28.00
_diffrn_reflns_theta_min 1.42
_diffrn_standards_number 0
_exptl_absorpt_coefficient_mu 4.956
_exptl_absorpt_correction_T_max 0.8379
_exptl_absorpt_correction_T_min 0.2119
_exptl_absorpt_correction_type multi-scan
_exptl_absorpt_process_details '(SADABS; Bruker, 2009)'
_exptl_crystal_colour Orange
_exptl_crystal_density_diffrn 2.178
_exptl_crystal_density_method 'not measured'
_exptl_crystal_description Needle
_exptl_crystal_F_000 1152
_exptl_crystal_size_max 0.45
_exptl_crystal_size_mid 0.15
_exptl_crystal_size_min 0.04
_refine_diff_density_max 1.744
_refine_diff_density_min -0.603
_refine_ls_extinction_method none
_refine_ls_goodness_of_fit_ref 1.041
_refine_ls_hydrogen_treatment constr
_refine_ls_matrix_type full
_refine_ls_number_parameters 129
_refine_ls_number_reflns 2484
_refine_ls_number_restraints 0
_refine_ls_restrained_S_all 1.041
_refine_ls_R_factor_all 0.0334
_refine_ls_R_factor_gt 0.0302
_refine_ls_shift/su_max 0.001
_refine_ls_shift/su_mean 0.001
_refine_ls_structure_factor_coef Fsqd
_refine_ls_weighting_details 'calc w=1/[\s^2^(Fo^2^)+(0.0387P)^2^+13.6577P] where P=(Fo^2^+2Fc^2^)/3'
_refine_ls_weighting_scheme calc
_refine_ls_wR_factor_gt 0.0766
_refine_ls_wR_factor_ref 0.0791
_reflns_number_gt 2263
_reflns_number_total 2484
_reflns_threshold_expression 'I > 2\s(I)'
_cod_data_source_file sj5182.cif
_cod_data_source_block I
_cod_original_sg_symbol_H-M 'C 2/m'
_cod_database_code 2231309
_cod_database_fobs_code 2231309

loop_
_symmetry_equiv_pos_as_xyz
'x, y, z'
'-x, y, -z'
'x+1/2, y+1/2, z'
'-x+1/2, y+1/2, -z'
'-x, -y, -z'
'x, -y, z'
'-x+1/2, -y+1/2, -z'
'x+1/2, -y+1/2, z'

loop_
_atom_site_type_symbol
_atom_site_label
_atom_site_fract_x
_atom_site_fract_y
_atom_site_fract_z
_atom_site_U_iso_or_equiv
_atom_site_adp_type
_atom_site_calc_flag
_atom_site_refinement_flags
_atom_site_occupancy
_atom_site_symmetry_multiplicity
I I1 0.5000 0.5000 0.0000 0.02351(12) Uani d S 1 4
I I2 0.424696(18) 0.5000 0.16345(3) 0.03339(11) Uani d S 1 2
I I3 0.5000 0.5000 0.5000 0.03354(14) Uani d S 1 4
I I4 0.35817(2) 0.5000 0.42352(3) 0.03813(12) Uani d S 1 2
N N1 0.2700(3) 0.0000 1.2529(3) 0.0300(10) Uani d S 1 2
N N2 0.4157(3) 0.0000 0.6794(4) 0.0393(12) Uani d S 1 2
C C1 0.2277(3) 0.0000 1.3233(4) 0.0338(13) Uani d S 1 2
H H1A 0.2472 0.0000 1.3858 0.041 Uiso calc SR 1 2
C C2 0.1609(3) 0.0000 1.3078(4) 0.0356(13) Uani d S 1 2
H H2A 0.1331 0.0000 1.3580 0.043 Uiso calc SR 1 2
C C3 0.1319(3) 0.0000 1.2140(4) 0.0329(12) Uani d S 1 2
H H3A 0.0842 0.0000 1.2007 0.039 Uiso calc SR 1 2
C C4 0.1724(3) 0.0000 1.1446(4) 0.0319(12) Uani d S 1 2
H H4A 0.1530 0.0000 1.0820 0.038 Uiso calc SR 1 2
C C5 0.2453(3) 0.0000 1.1631(4) 0.0288(11) Uani d S 1 2
C C6 0.2883(3) 0.0000 1.0881(4) 0.0255(10) Uani d S 1 2
H H6A 0.3355 0.0000 1.1052 0.031 Uiso calc SR 1 2
C C7 0.2692(3) 0.0000 0.9977(4) 0.0275(11) Uani d S 1 2
H H7A 0.2218 0.0000 0.9817 0.033 Uiso calc SR 1 2
C C8 0.3107(3) 0.0000 0.9192(4) 0.0290(11) Uani d S 1 2
C C9 0.2775(3) 0.0000 0.8304(4) 0.0289(11) Uani d S 1 2
H H9A 0.2295 0.0000 0.8240 0.035 Uiso calc SR 1 2
C C10 0.3105(3) 0.0000 0.7535(4) 0.0272(11) Uani d S 1 2
H H10A 0.2852 0.0000 0.6945 0.033 Uiso calc SR 1 2
C C11 0.3815(3) 0.0000 0.7579(4) 0.0232(10) Uani d S 1 2
C C12 0.4171(3) 0.0000 0.8475(4) 0.0272(11) Uani d S 1 2
H H12A 0.4651 0.0000 0.8536 0.033 Uiso calc SR 1 2
C C13 0.3818(3) 0.0000 0.9268(4) 0.0336(12) Uani d S 1 2
H H13A 0.4059 0.0000 0.9866 0.040 Uiso calc SR 1 2
C C14 0.3424(3) 0.0000 1.2755(5) 0.0361(13) Uani d S 1 2
H H14A 0.3599 0.1166 1.2461 0.043 Uiso d R 1 1
H H14B 0.3546 0.0000 1.3414 0.043 Uiso d SR 1 2
C C15 0.3804(4) 0.0000 0.5885(4) 0.0391(14) Uani d S 1 2
H H15A 0.3516 0.1166 0.5844 0.047 Uiso d R 1 1
H H15B 0.4110 0.0000 0.5407 0.047 Uiso d SR 1 2
C C16 0.4903(3) 0.0000 0.6862(5) 0.0460(16) Uani d S 1 2
H H16A 0.5052 0.1166 0.7219 0.055 Uiso d R 1 1
H H16B 0.5073 0.0000 0.6261 0.055 Uiso d SR 1 2

loop_
_atom_site_aniso_label
_atom_site_aniso_U_11
_atom_site_aniso_U_22
_atom_site_aniso_U_33
_atom_site_aniso_U_12
_atom_site_aniso_U_13
_atom_site_aniso_U_23
I1 0.0208(2) 0.0210(2) 0.0277(2) 0.000 -0.00351(16) 0.000
I2 0.03043(19) 0.0368(2) 0.0338(2) 0.000 0.00747(14) 0.000
I3 0.0526(3) 0.0261(3) 0.0232(2) 0.000 0.0100(2) 0.000
I4 0.0541(3) 0.0367(2) 0.02383(19) 0.000 0.00475(16) 0.000
N1 0.038(2) 0.023(2) 0.028(2) 0.000 -0.0003(19) 0.000
N2 0.047(3) 0.044(3) 0.028(2) 0.000 0.011(2) 0.000
C1 0.059(4) 0.018(2) 0.026(3) 0.000 0.014(2) 0.000
C2 0.054(4) 0.023(3) 0.031(3) 0.000 0.010(3) 0.000
C3 0.038(3) 0.023(3) 0.037(3) 0.000 0.002(2) 0.000
C4 0.052(3) 0.020(2) 0.022(2) 0.000 -0.005(2) 0.000
C5 0.050(3) 0.015(2) 0.023(2) 0.000 0.011(2) 0.000
C6 0.036(3) 0.017(2) 0.024(2) 0.000 0.004(2) 0.000
C7 0.033(3) 0.022(2) 0.027(3) 0.000 0.002(2) 0.000
C8 0.039(3) 0.017(2) 0.034(3) 0.000 0.013(2) 0.000
C9 0.026(2) 0.017(2) 0.044(3) 0.000 0.005(2) 0.000
C10 0.027(2) 0.017(2) 0.036(3) 0.000 -0.008(2) 0.000
C11 0.033(3) 0.017(2) 0.021(2) 0.000 0.0046(19) 0.000
C12 0.025(2) 0.025(3) 0.030(3) 0.000 -0.003(2) 0.000
C13 0.052(3) 0.025(3) 0.022(3) 0.000 -0.008(2) 0.000
C14 0.040(3) 0.030(3) 0.038(3) 0.000 0.005(2) 0.000
C15 0.052(4) 0.037(3) 0.028(3) 0.000 0.004(3) 0.000
C16 0.040(3) 0.056(4) 0.044(4) 0.000 0.015(3) 0.000

loop_
_atom_type_symbol
_atom_type_description
_atom_type_scat_dispersion_real
_atom_type_scat_dispersion_imag
_atom_type_scat_source
C C 0.0033 0.0016 'International Tables Vol C Tables 4.2.6.8 and 6.1.1.4'
H H 0.0000 0.0000 'International Tables Vol C Tables 4.2.6.8 and 6.1.1.4'
N N 0.0061 0.0033 'International Tables Vol C Tables 4.2.6.8 and 6.1.1.4'
I I -0.4742 1.8119 'International Tables Vol C Tables 4.2.6.8 and 6.1.1.4'

loop_
_geom_angle_atom_site_label_1
_geom_angle_atom_site_label_2
_geom_angle_atom_site_label_3
_geom_angle_site_symmetry_1
_geom_angle_site_symmetry_3
_geom_angle
I2 I1 I2 5_665 . 180.000(12)
I4 I3 I4 . 5_666 180.0
C5 N1 C1 . . 121.2(5)
C5 N1 C14 . . 119.2(5)
C1 N1 C14 . . 119.6(5)
C11 N2 C15 . . 121.2(5)
C11 N2 C16 . . 120.9(5)
C15 N2 C16 . . 117.9(5)
C2 C1 N1 . . 122.9(6)
C2 C1 H1A . . 118.6
N1 C1 H1A . . 118.6
C1 C2 C3 . . 118.4(6)
C1 C2 H2A . . 120.8
C3 C2 H2A . . 120.8
C4 C3 C2 . . 119.4(6)
C4 C3 H3A . . 120.3
C2 C3 H3A . . 120.3
C3 C4 C5 . . 121.3(5)
C3 C4 H4A . . 119.4
C5 C4 H4A . . 119.4
N1 C5 C6 . . 122.4(5)
N1 C5 C4 . . 116.8(5)
C6 C5 C4 . . 120.8(5)
C7 C6 C5 . . 127.2(5)
C7 C6 H6A . . 116.4
C5 C6 H6A . . 116.4
C6 C7 C8 . . 129.3(5)
C6 C7 H7A . . 115.4
C8 C7 H7A . . 115.4
C9 C8 C13 . . 117.6(5)
C9 C8 C7 . . 117.5(5)
C13 C8 C7 . . 124.9(5)
C10 C9 C8 . . 122.6(5)
C10 C9 H9A . . 118.7
C8 C9 H9A . . 118.7
C9 C10 C11 . . 121.7(5)
C9 C10 H10A . . 119.2
C11 C10 H10A . . 119.2
N2 C11 C10 . . 122.2(5)
N2 C11 C12 . . 120.6(5)
C10 C11 C12 . . 117.3(5)
C13 C12 C11 . . 120.1(5)
C13 C12 H12A . . 120.0
C11 C12 H12A . . 120.0
C12 C13 C8 . . 120.8(5)
C12 C13 H13A . . 119.6
C8 C13 H13A . . 119.6
N1 C14 H14A . . 106.9
N1 C14 H14B . . 112.4
H14A C14 H14B . . 111.7
N2 C15 H15A . . 107.3
N2 C15 H15B . . 111.7
H15A C15 H15B . . 111.7
N2 C16 H16A . . 107.2
N2 C16 H16B . . 111.9
H16A C16 H16B . . 111.7

loop_
_geom_bond_atom_site_label_1
_geom_bond_atom_site_label_2
_geom_bond_site_symmetry_2
_geom_bond_distance
I1 I2 5_665 2.9054(4)
I1 I2 . 2.9054(4)
I3 I4 . 2.9347(4)
I3 I4 5_666 2.9347(4)
N1 C5 . 1.346(7)
N1 C1 . 1.375(7)
N1 C14 . 1.448(8)
N2 C11 . 1.373(7)
N2 C15 . 1.433(8)
N2 C16 . 1.476(9)
C1 C2 . 1.327(9)
C1 H1A . 0.9500
C2 C3 . 1.425(9)
C2 H2A . 0.9500
C3 C4 . 1.341(9)
C3 H3A . 0.9500
C4 C5 . 1.449(9)
C4 H4A . 0.9500
C5 C6 . 1.438(7)
C6 C7 . 1.327(8)
C6 H6A . 0.9500
C7 C8 . 1.459(8)
C7 H7A . 0.9500
C8 C9 . 1.389(8)
C8 C13 . 1.407(9)
C9 C10 . 1.339(8)
C9 H9A . 0.9500
C10 C11 . 1.407(7)
C10 H10A . 0.9500
C11 C12 . 1.420(7)
C12 C13 . 1.396(8)
C12 H12A . 0.9500
C13 H13A . 0.9500
C14 H14A . 0.9601
C14 H14B . 0.9600
C15 H15A . 0.9600
C15 H15B . 0.9598
C16 H16A . 0.9600
C16 H16B . 0.9600

loop_
_geom_torsion_atom_site_label_1
_geom_torsion_atom_site_label_2
_geom_torsion_atom_site_label_3
_geom_torsion_atom_site_label_4
_geom_torsion
C5 N1 C1 C2 0.000(3)
C14 N1 C1 C2 180.000(2)
N1 C1 C2 C3 0.000(3)
C1 C2 C3 C4 0.000(3)
C2 C3 C4 C5 0.000(3)
C1 N1 C5 C6 180.000(2)
C14 N1 C5 C6 0.000(3)
C1 N1 C5 C4 0.000(3)
C14 N1 C5 C4 180.000(2)
C3 C4 C5 N1 0.000(2)
C3 C4 C5 C6 180.000(2)
N1 C5 C6 C7 180.000(2)
C4 C5 C6 C7 0.000(3)
C5 C6 C7 C8 180.000(2)
C6 C7 C8 C9 180.000(2)
C6 C7 C8 C13 0.000(2)
C13 C8 C9 C10 0.000(2)
C7 C8 C9 C10 180.000(2)
C8 C9 C10 C11 0.000(2)
C15 N2 C11 C10 0.000(2)
C16 N2 C11 C10 180.0000(10)
C15 N2 C11 C12 180.0000(10)
C16 N2 C11 C12 0.000(2)
C9 C10 C11 N2 180.0000(10)
C9 C10 C11 C12 0.000(2)
N2 C11 C12 C13 180.000(2)
C10 C11 C12 C13 0.000(2)
C11 C12 C13 C8 0.000(2)
C9 C8 C13 C12 0.000(2)
C7 C8 C13 C12 180.000(2)
